data_8103550
loop_
_publ_author_name
'Hamid, S.A.'

_publ_section_title
;
 The crystal structure of the 11Angs. natural tobermorite Ca2.25 (Si3 O7.5
 (O H)1.5) (H2 O)
;
_journal_name_full 'Zeitschrift fuer Kristallographie (149,1979-)'
_journal_page_first 189
_journal_page_last 198
_journal_volume 154
_journal_year 1981
_chemical_formula_sum 'Ca2.25 H3.5 O10 Si3'
_chemical_name_systematic 'Ca2.25 (Si3 O7.5 (O H)1.5) (H2 O)'
_space_group_IT_number 44
_symmetry_space_group_name_Hall 'I 2 -2'
_symmetry_space_group_name_H-M 'I m m 2'
_cell_angle_alpha 90
_cell_angle_beta 90
_cell_angle_gamma 90
_cell_formula_units_Z 2
_cell_length_a 5.586
_cell_length_b 3.696
_cell_length_c 22.779
_cell_volume 470.292
_citation_journal_id_ASTM ZEKRDZ
_cod_data_source_file Hamid_ZEKRDZ_1981_322.cif
_cod_data_source_block H3.5Ca2.25O10Si3
_cod_original_formula_sum 'H3.5 Ca2.25 O10 Si3'
_cod_database_code 8103550

loop_
_symmetry_equiv_pos_as_xyz
x,y,z
-x,-y,z
-x,y,z
x,-y,z
x+1/2,y+1/2,z+1/2
-x+1/2,-y+1/2,z+1/2
-x+1/2,y+1/2,z+1/2
x+1/2,-y+1/2,z+1/2

loop_
_atom_site_label
_atom_site_type_symbol
_atom_site_fract_x
_atom_site_fract_y
_atom_site_fract_z
_atom_site_occupancy
_atom_site_U_iso_or_equiv
Ca1 Ca+2 0 0 0 1 0.0
O10 O-2 0.35 0 0.213 0.25 0.0
O5 O-2 0.5 0 0.077 0.5 0.0
O11 O-2 0 0 0.112 0.5 0.0
O2 O-2 0.265 0.48 0.411 0.5 0.0
O9 O-2 0.076 0 0.307 0.25 0.0
Ca2 Ca+2 0 0 0.4135 1 0.0
Si2 Si+4 0.344 0 0.282 0.25 0.0
Si1 Si+4 0.322 0 0.141 0.25 0.0
O6 O-2 0.5 0 0.348 0.5 0.0
Si3 Si+4 0.5 0.414 0.373 0.5 0.0
O7 O-2 0.5 0.33 0.311 0.5 0.0
Si4 Si+4 0.5 0.425 0.057 0.5 0.0
O3 O-2 0.32 0 0.211 0.25 0.0
O12 O-2 0 0 0.303 0.5 0.0
Ca3 Ca+2 0.244 0.5 0.198 0.125 0.0
O4 O-2 0.07 0 0.113 0.25 0.0
O8 O-2 0.5 0.34 0.119 0.5 0.0
O1 O-2 0.265 0.49 0.019 0.5 0.0
